data_1548139
loop_
_publ_author_name
'Eibel, Anna'
'Radebner, Judith'
'Haas, Michael'
'Fast, David E.'
'Frei\&smuth, Hilde'
'Stadler, Eduard'
'Faschauner, Paul'
'Torvisco, Ana'
'Lamparth, Iris'
'Moszner, Norbert'
'Stueger, Harald'
'Gescheidt, Georg'

_publ_section_title
;
 From mono- to tetraacylgermanes: extending the scope of visible light
 photoinitiators
;
_journal_issue 1
_journal_name_full 'Polymer Chemistry'
_journal_page_first 38
_journal_paper_doi 10.1039/C7PY01590A
_journal_volume 9
_journal_year 2018
_chemical_formula_moiety 'C32 H38 Ge O3'
_chemical_formula_sum 'C32 H38 Ge O3'
_chemical_formula_weight 543.21
_space_group_crystal_system orthorhombic
_space_group_IT_number 19
_space_group_name_Hall 'P 2ac 2ab'
_space_group_name_H-M_alt 'P 21 21 21'
_symmetry_space_group_name_Hall 'P 2ac 2ab'
_symmetry_space_group_name_H-M 'P 21 21 21'
_atom_sites_solution_hydrogens geom
_audit_creation_method SHELXL-2014/7
_audit_update_record
;
2017-07-12 deposited with the CCDC.
2017-11-20 downloaded from the CCDC.
;
_cell_angle_alpha 90
_cell_angle_beta 90
_cell_angle_gamma 90
_cell_formula_units_Z 12
_cell_length_a 14.4530(6)
_cell_length_b 24.1484(10)
_cell_length_c 24.5040(10)
_cell_measurement_reflns_used 9135
_cell_measurement_temperature 100(2)
_cell_measurement_theta_max 30.02
_cell_measurement_theta_min 2.20
_cell_volume 8552.3(6)
_computing_cell_refinement 'Bruker SAINT v8.37A (Bruker, 2015)'
_computing_data_collection 'Bruker APEX3'
_computing_data_reduction 'Bruker SAINT v8.37A (Bruker, 2015)'
_computing_molecular_graphics 'Bruker SHELXTL'
_computing_publication_material 'Bruker SHELXTL'
_computing_structure_refinement 'SHELXL-2014/7 (Sheldrick, 2014)'
_computing_structure_solution SHELXT-2014/5
_diffrn_ambient_temperature 100(2)
_diffrn_measured_fraction_theta_full 0.998
_diffrn_measured_fraction_theta_max 0.998
_diffrn_measurement_device_type 'Bruker APEX-II CCD'
_diffrn_measurement_method '\f and \w scans'
_diffrn_radiation_monochromator 'multilayer monochromator'
_diffrn_radiation_source 'Incoatec microfocus sealed tube'
_diffrn_radiation_type MoK\a
_diffrn_radiation_wavelength 0.71073
_diffrn_reflns_av_R_equivalents 0.0883
_diffrn_reflns_av_unetI/netI 0.0459
_diffrn_reflns_Laue_measured_fraction_full 0.998
_diffrn_reflns_Laue_measured_fraction_max 0.998
_diffrn_reflns_limit_h_max 22
_diffrn_reflns_limit_h_min -22
_diffrn_reflns_limit_k_max 37
_diffrn_reflns_limit_k_min -37
_diffrn_reflns_limit_l_max 37
_diffrn_reflns_limit_l_min -37
_diffrn_reflns_number 424078
_diffrn_reflns_point_group_measured_fraction_full 0.999
_diffrn_reflns_point_group_measured_fraction_max 0.998
_diffrn_reflns_theta_full 25.242
_diffrn_reflns_theta_max 33.184
_diffrn_reflns_theta_min 1.636
_exptl_absorpt_coefficient_mu 1.104
_exptl_absorpt_correction_T_max 0.741
_exptl_absorpt_correction_T_min 0.652
_exptl_absorpt_correction_type multi-scan
_exptl_absorpt_process_details SADABS
_exptl_crystal_colour colourless
_exptl_crystal_density_diffrn 1.266
_exptl_crystal_description block
_exptl_crystal_F_000 3432
_exptl_crystal_size_max 0.150
_exptl_crystal_size_mid 0.100
_exptl_crystal_size_min 0.090
_refine_diff_density_max 1.946
_refine_diff_density_min -1.793
_refine_diff_density_rms 0.083
_refine_ls_abs_structure_details
;
 Refined as an inversion twin.
;
_refine_ls_abs_structure_Flack 0.068(6)
_refine_ls_extinction_method none
_refine_ls_goodness_of_fit_ref 1.025
_refine_ls_hydrogen_treatment constr
_refine_ls_matrix_type full
_refine_ls_number_parameters 1003
_refine_ls_number_reflns 32647
_refine_ls_number_restraints 0
_refine_ls_restrained_S_all 1.025
_refine_ls_R_factor_all 0.0629
_refine_ls_R_factor_gt 0.0443
_refine_ls_shift/su_max 0.026
_refine_ls_shift/su_mean 0.000
_refine_ls_structure_factor_coef Fsqd
_refine_ls_weighting_details 'w=1/[\s^2^(Fo^2^)+(0.0404P)^2^+6.1022P] where P=(Fo^2^+2Fc^2^)/3'
_refine_ls_weighting_scheme calc
_refine_ls_wR_factor_gt 0.0962
_refine_ls_wR_factor_ref 0.1051
_reflns_Friedel_coverage 0.866
_reflns_Friedel_fraction_full 1.000
_reflns_Friedel_fraction_max 0.999
_reflns_number_gt 27060
_reflns_number_total 32647
_reflns_threshold_expression 'I > 2\s(I)'
_cod_data_source_file c7py01590a2.cif
_cod_data_source_block AT667
_cod_depositor_comments 'Adding full bibliography for 1548139.cif.'
_cod_database_code 1548139
_publcif_datablock.id {85c898e5-ee29-4528-b679-46ea93ebb3f7}

_shelx_shelxl_version_number 2014/7
_shelx_space_group_comment
;
The symmetry employed for this shelxl refinement is uniquely defined
by the following loop, which should always be used as a source of
symmetry information in preference to the above space-group names.
They are only intended as comments.
;
_shelx_estimated_absorpt_t_min 0.852
_shelx_estimated_absorpt_t_max 0.907

loop_
_space_group_symop_operation_xyz
'x, y, z'
'-x+1/2, -y, z+1/2'
'-x, y+1/2, -z+1/2'
'x+1/2, -y+1/2, -z'

loop_
_atom_site_label
_atom_site_type_symbol
_atom_site_fract_x
_atom_site_fract_y
_atom_site_fract_z
_atom_site_U_iso_or_equiv
_atom_site_adp_type
_atom_site_occupancy
_atom_site_site_symmetry_order
_atom_site_calc_flag
_atom_site_refinement_flags_posn
_atom_site_refinement_flags_adp
Ge1 Ge 0.53566(2) 0.60418(2) 0.94209(2) 0.01915(6) Uani 1 1 d . .
C1 C 0.4234(2) 0.65186(13) 0.92517(11) 0.0196(5) Uani 1 1 d . .
O1 O 0.35596(17) 0.62562(10) 0.91065(11) 0.0324(5) Uani 1 1 d . .
Ge2 Ge 0.49366(2) 0.60730(2) 0.61926(2) 0.02196(7) Uani 1 1 d . .
C2 C 0.5330(2) 0.57754(13) 1.02066(14) 0.0260(6) Uani 1 1 d . .
O2 O 0.5508(2) 0.61058(11) 1.05641(11) 0.0438(7) Uani 1 1 d . .
Ge3 Ge 0.47844(2) 0.60728(2) 0.28395(2) 0.01625(6) Uani 1 1 d . .
C3 C 0.66293(19) 0.63913(12) 0.93508(11) 0.0176(5) Uani 1 1 d . .
O3 O 0.72825(14) 0.60860(10) 0.94315(9) 0.0280(4) Uani 1 1 d . .
O4 O 0.67372(17) 0.63710(11) 0.59266(12) 0.0353(6) Uani 1 1 d . .
C4 C 0.42101(18) 0.71368(12) 0.92798(11) 0.0179(5) Uani 1 1 d . .
O5 O 0.3083(2) 0.59349(15) 0.59999(18) 0.0738(13) Uani 1 1 d . .
C5 C 0.43848(19) 0.74454(12) 0.88072(12) 0.0192(5) Uani 1 1 d . .
O6 O 0.5022(2) 0.62539(11) 0.73543(11) 0.0461(8) Uani 1 1 d . .
C6 C 0.4338(2) 0.80238(13) 0.88396(13) 0.0237(6) Uani 1 1 d . .
H6 H 0.4460 0.8237 0.8522 0.028 Uiso 1 1 calc R U
O7 O 0.30012(15) 0.64721(10) 0.27190(11) 0.0281(5) Uani 1 1 d . .
C7 C 0.4117(2) 0.82942(13) 0.93221(14) 0.0265(6) Uani 1 1 d . .
O8 O 0.46489(19) 0.62370(9) 0.39933(9) 0.0285(5) Uani 1 1 d . .
C8 C 0.3933(2) 0.79740(14) 0.97851(13) 0.0260(6) Uani 1 1 d . .
H8 H 0.3771 0.8154 1.0116 0.031 Uiso 1 1 calc R U
O9 O 0.65614(18) 0.58250(11) 0.25269(12) 0.0378(6) Uani 1 1 d . .
C9 C 0.3980(2) 0.73996(14) 0.97725(12) 0.0214(6) Uani 1 1 d . .
C10 C 0.4604(2) 0.71672(14) 0.82731(12) 0.0249(6) Uani 1 1 d . .
H10A H 0.4978 0.7416 0.8047 0.037 Uiso 1 1 calc R U
H10B H 0.4027 0.7079 0.8082 0.037 Uiso 1 1 calc R U
H10C H 0.4950 0.6825 0.8342 0.037 Uiso 1 1 calc R U
C12 C 0.3789(2) 0.70639(16) 1.02768(13) 0.0295(7) Uani 1 1 d . .
H12A H 0.3587 0.7310 1.0571 0.044 Uiso 1 1 calc R U
H12B H 0.4355 0.6870 1.0388 0.044 Uiso 1 1 calc R U
H12C H 0.3302 0.6793 1.0200 0.044 Uiso 1 1 calc R U
C11 C 0.4078(3) 0.89197(15) 0.93488(17) 0.0410(8) Uani 1 1 d . .
H11A H 0.3545 0.9034 0.9569 0.062 Uiso 1 1 calc R U
H11B H 0.4017 0.9070 0.8979 0.062 Uiso 1 1 calc R U
H11C H 0.4648 0.9060 0.9516 0.062 Uiso 1 1 calc R U
C13 C 0.5112(2) 0.51841(13) 1.03484(13) 0.0239(6) Uani 1 1 d . .
C14 C 0.5839(2) 0.48293(13) 1.05015(13) 0.0245(6) Uani 1 1 d . .
C15 C 0.5614(2) 0.42943(14) 1.06769(13) 0.0263(6) Uani 1 1 d . .
H15 H 0.6098 0.4045 1.0767 0.032 Uiso 1 1 calc R U
C16 C 0.4704(2) 0.41181(13) 1.07223(12) 0.0246(6) Uani 1 1 d . .
C17 C 0.4000(2) 0.44826(13) 1.05705(13) 0.0245(6) Uani 1 1 d . .
H17 H 0.3374 0.4366 1.0601 0.029 Uiso 1 1 calc R U
C18 C 0.4191(2) 0.50129(13) 1.03759(13) 0.0247(6) Uani 1 1 d . .
C19 C 0.6837(2) 0.50153(16) 1.04852(18) 0.0357(8) Uani 1 1 d . .
H19A H 0.7244 0.4692 1.0519 0.054 Uiso 1 1 calc R U
H19B H 0.6956 0.5271 1.0788 0.054 Uiso 1 1 calc R U
H19C H 0.6960 0.5204 1.0138 0.054 Uiso 1 1 calc R U
C20 C 0.4463(3) 0.35559(14) 1.09464(14) 0.0320(7) Uani 1 1 d . .
H20A H 0.3919 0.3411 1.0755 0.048 Uiso 1 1 calc R U
H20B H 0.4327 0.3587 1.1337 0.048 Uiso 1 1 calc R U
H20C H 0.4987 0.3304 1.0893 0.048 Uiso 1 1 calc R U
C22 C 0.67258(18) 0.69777(12) 0.91629(11) 0.0166(5) Uani 1 1 d . .
C21 C 0.3411(2) 0.53982(16) 1.0226(2) 0.0407(9) Uani 1 1 d . .
H21A H 0.2820 0.5201 1.0256 0.061 Uiso 1 1 calc R U
H21B H 0.3494 0.5527 0.9850 0.061 Uiso 1 1 calc R U
H21C H 0.3410 0.5717 1.0474 0.061 Uiso 1 1 calc R U
C23 C 0.65257(18) 0.74101(12) 0.95263(12) 0.0186(5) Uani 1 1 d . .
C24 C 0.6554(2) 0.79535(12) 0.93333(12) 0.0214(5) Uani 1 1 d . .
H24 H 0.6409 0.8249 0.9574 0.026 Uiso 1 1 calc R U
C25 C 0.6791(2) 0.80722(13) 0.87960(13) 0.0235(6) Uani 1 1 d . .
C26 C 0.7009(2) 0.76373(13) 0.84492(12) 0.0227(6) Uani 1 1 d . .
H26 H 0.7187 0.7717 0.8084 0.027 Uiso 1 1 calc R U
C27 C 0.69753(19) 0.70862(13) 0.86205(11) 0.0196(5) Uani 1 1 d . .
C28 C 0.6348(2) 0.72997(13) 1.01210(12) 0.0228(6) Uani 1 1 d . .
H28A H 0.5865 0.7550 1.0254 0.034 Uiso 1 1 calc R U
H28B H 0.6918 0.7362 1.0329 0.034 Uiso 1 1 calc R U
H28C H 0.6147 0.6915 1.0168 0.034 Uiso 1 1 calc R U
C29 C 0.6807(3) 0.86684(15) 0.85987(16) 0.0359(8) Uani 1 1 d . .
H29A H 0.7121 0.8688 0.8245 0.054 Uiso 1 1 calc R U
H29B H 0.7138 0.8898 0.8864 0.054 Uiso 1 1 calc R U
H29C H 0.6171 0.8804 0.8560 0.054 Uiso 1 1 calc R U
C31 C 0.5257(3) 0.54374(16) 0.88825(19) 0.0415(9) Uani 1 1 d . .
H31A H 0.4756 0.5185 0.9001 0.050 Uiso 1 1 calc R U
H31B H 0.5067 0.5600 0.8529 0.050 Uiso 1 1 calc R U
C30 C 0.7174(2) 0.66226(15) 0.82239(13) 0.0279(7) Uani 1 1 d . .
H30A H 0.7396 0.6778 0.7879 0.042 Uiso 1 1 calc R U
H30B H 0.6606 0.6411 0.8158 0.042 Uiso 1 1 calc R U
H30C H 0.7648 0.6378 0.8377 0.042 Uiso 1 1 calc R U
C32 C 0.6118(3) 0.50980(19) 0.8790(2) 0.0492(11) Uani 1 1 d . .
H32A H 0.6000 0.4822 0.8505 0.074 Uiso 1 1 calc R U
H32B H 0.6289 0.4910 0.9130 0.074 Uiso 1 1 calc R U
H32C H 0.6624 0.5341 0.8675 0.074 Uiso 1 1 calc R U
C33 C 0.5991(2) 0.65913(13) 0.59971(12) 0.0209(5) Uani 1 1 d . .
C34 C 0.3626(2) 0.63177(15) 0.60120(14) 0.0288(7) Uani 1 1 d . .
C35 C 0.5048(2) 0.58958(13) 0.70056(14) 0.0283(7) Uani 1 1 d . .
C36 C 0.58661(18) 0.72065(11) 0.59590(11) 0.0161(5) Uani 1 1 d . .
C37 C 0.55190(18) 0.74380(12) 0.54740(11) 0.0174(5) Uani 1 1 d . .
C38 C 0.53900(19) 0.80097(12) 0.54543(12) 0.0201(5) Uani 1 1 d . .
H38 H 0.5145 0.8171 0.5132 0.024 Uiso 1 1 calc R U
C39 C 0.5609(2) 0.83516(12) 0.58938(12) 0.0207(5) Uani 1 1 d . .
C40 C 0.5968(2) 0.81102(13) 0.63621(12) 0.0209(5) Uani 1 1 d . .
H40 H 0.6134 0.8340 0.6661 0.025 Uiso 1 1 calc R U
C41 C 0.60895(19) 0.75406(13) 0.64058(11) 0.0181(5) Uani 1 1 d . .
C42 C 0.5316(2) 0.70861(13) 0.49798(11) 0.0231(6) Uani 1 1 d . .
H42A H 0.4860 0.7274 0.4749 0.035 Uiso 1 1 calc R U
H42B H 0.5070 0.6727 0.5097 0.035 Uiso 1 1 calc R U
H42C H 0.5888 0.7029 0.4772 0.035 Uiso 1 1 calc R U
C44 C 0.6438(2) 0.72941(15) 0.69366(12) 0.0260(6) Uani 1 1 d . .
H44A H 0.6768 0.7579 0.7145 0.039 Uiso 1 1 calc R U
H44B H 0.6859 0.6986 0.6857 0.039 Uiso 1 1 calc R U
H44C H 0.5913 0.7158 0.7151 0.039 Uiso 1 1 calc R U
C43 C 0.5452(2) 0.89687(14) 0.58604(14) 0.0323(7) Uani 1 1 d . .
H43A H 0.5475 0.9128 0.6228 0.048 Uiso 1 1 calc R U
H43B H 0.4844 0.9041 0.5698 0.048 Uiso 1 1 calc R U
H43C H 0.5934 0.9137 0.5633 0.048 Uiso 1 1 calc R U
C45 C 0.3367(2) 0.68985(14) 0.58614(12) 0.0233(6) Uani 1 1 d . .
C46 C 0.3008(2) 0.70084(14) 0.53343(12) 0.0227(6) Uani 1 1 d . .
C47 C 0.2821(2) 0.75580(14) 0.51950(12) 0.0237(6) Uani 1 1 d . .
H47 H 0.2595 0.7638 0.4840 0.028 Uiso 1 1 calc R U
C48 C 0.2954(2) 0.79908(14) 0.55610(13) 0.0256(6) Uani 1 1 d . .
C49 C 0.3272(2) 0.78636(15) 0.60820(13) 0.0259(6) Uani 1 1 d . .
H49 H 0.3345 0.8154 0.6340 0.031 Uiso 1 1 calc R U
C50 C 0.34857(19) 0.73288(15) 0.62375(12) 0.0239(6) Uani 1 1 d . .
C51 C 0.2852(2) 0.65587(15) 0.49186(13) 0.0269(6) Uani 1 1 d . .
H51A H 0.2641 0.6724 0.4575 0.040 Uiso 1 1 calc R U
H51B H 0.2381 0.6301 0.5054 0.040 Uiso 1 1 calc R U
H51C H 0.3432 0.6358 0.4856 0.040 Uiso 1 1 calc R U
C54 C 0.5198(2) 0.52972(13) 0.71542(13) 0.0235(6) Uani 1 1 d . .
C53 C 0.3825(2) 0.72118(17) 0.68099(12) 0.0302(7) Uani 1 1 d . .
H53A H 0.3683 0.7528 0.7046 0.045 Uiso 1 1 calc R U
H53B H 0.4495 0.7151 0.6803 0.045 Uiso 1 1 calc R U
H53C H 0.3517 0.6880 0.6951 0.045 Uiso 1 1 calc R U
C52 C 0.2761(3) 0.85811(16) 0.53971(17) 0.0370(8) Uani 1 1 d . .
H52A H 0.2467 0.8777 0.5702 0.056 Uiso 1 1 calc R U
H52B H 0.2347 0.8585 0.5080 0.056 Uiso 1 1 calc R U
H52C H 0.3344 0.8765 0.5303 0.056 Uiso 1 1 calc R U
C55 C 0.4431(2) 0.49609(14) 0.72816(15) 0.0281(7) Uani 1 1 d . .
C56 C 0.4593(2) 0.44121(13) 0.74244(13) 0.0270(6) Uani 1 1 d . .
H56 H 0.4084 0.4180 0.7512 0.032 Uiso 1 1 calc R U
C57 C 0.5485(2) 0.41943(13) 0.74422(12) 0.0250(6) Uani 1 1 d . .
C58 C 0.6226(2) 0.45335(14) 0.73090(13) 0.0261(6) Uani 1 1 d . .
H58 H 0.6834 0.4385 0.7316 0.031 Uiso 1 1 calc R U
C59 C 0.6099(2) 0.50868(14) 0.71650(14) 0.0259(6) Uani 1 1 d . .
C60 C 0.3460(3) 0.51825(19) 0.7270(2) 0.0467(11) Uani 1 1 d . .
H60A H 0.3021 0.4876 0.7310 0.070 Uiso 1 1 calc R U
H60B H 0.3350 0.5371 0.6922 0.070 Uiso 1 1 calc R U
H60C H 0.3375 0.5445 0.7570 0.070 Uiso 1 1 calc R U
C61 C 0.5648(3) 0.36020(15) 0.76202(15) 0.0374(9) Uani 1 1 d . .
H61A H 0.6251 0.3477 0.7485 0.056 Uiso 1 1 calc R U
H61B H 0.5160 0.3364 0.7471 0.056 Uiso 1 1 calc R U
H61C H 0.5639 0.3581 0.8020 0.056 Uiso 1 1 calc R U
C63 C 0.5159(3) 0.53716(15) 0.58141(16) 0.0416(9) Uani 1 1 d . .
H63A H 0.5768 0.5225 0.5928 0.050 Uiso 1 1 calc R U
H63B H 0.4682 0.5101 0.5929 0.050 Uiso 1 1 calc R U
C62 C 0.6924(3) 0.54499(18) 0.7035(2) 0.0426(10) Uani 1 1 d . .
H62A H 0.7493 0.5231 0.7064 0.064 Uiso 1 1 calc R U
H62B H 0.6949 0.5759 0.7295 0.064 Uiso 1 1 calc R U
H62C H 0.6865 0.5595 0.6664 0.064 Uiso 1 1 calc R U
C64 C 0.5144(7) 0.5417(2) 0.52149(19) 0.093(3) Uani 1 1 d . .
H64A H 0.5234 0.5050 0.5053 0.139 Uiso 1 1 calc R U
H64B H 0.5641 0.5665 0.5095 0.139 Uiso 1 1 calc R U
H64C H 0.4546 0.5567 0.5097 0.139 Uiso 1 1 calc R U
C65 C 0.37882(19) 0.66523(12) 0.27235(11) 0.0174(5) Uani 1 1 d . .
C66 C 0.4670(2) 0.58816(11) 0.36453(12) 0.0190(5) Uani 1 1 d . .
C67 C 0.6105(2) 0.62405(13) 0.26157(13) 0.0229(6) Uani 1 1 d . .
C68 C 0.39847(18) 0.72594(11) 0.26603(11) 0.0155(5) Uani 1 1 d . .
C69 C 0.38059(19) 0.76204(12) 0.30966(11) 0.0171(5) Uani 1 1 d . .
C70 C 0.3976(2) 0.81843(12) 0.30187(12) 0.0197(5) Uani 1 1 d . .
H70 H 0.3847 0.8435 0.3308 0.024 Uiso 1 1 calc R U
C71 C 0.4329(2) 0.83898(12) 0.25301(13) 0.0226(6) Uani 1 1 d . .
C72 C 0.4505(2) 0.80216(13) 0.21081(12) 0.0225(6) Uani 1 1 d . .
H72 H 0.4744 0.8159 0.1773 0.027 Uiso 1 1 calc R U
C73 C 0.43393(19) 0.74567(12) 0.21619(11) 0.0178(5) Uani 1 1 d . .
C74 C 0.3466(2) 0.74182(13) 0.36422(11) 0.0213(6) Uani 1 1 d . .
H74A H 0.3224 0.7731 0.3853 0.032 Uiso 1 1 calc R U
H74B H 0.3978 0.7246 0.3842 0.032 Uiso 1 1 calc R U
H74C H 0.2973 0.7145 0.3587 0.032 Uiso 1 1 calc R U
C76 C 0.4490(2) 0.70704(13) 0.16876(12) 0.0230(6) Uani 1 1 d . .
H76A H 0.4852 0.7259 0.1405 0.035 Uiso 1 1 calc R U
H76B H 0.3890 0.6959 0.1537 0.035 Uiso 1 1 calc R U
H76C H 0.4825 0.6741 0.1812 0.035 Uiso 1 1 calc R U
C75 C 0.4513(3) 0.90024(14) 0.24664(16) 0.0357(8) Uani 1 1 d . .
H75A H 0.4957 0.9061 0.2170 0.054 Uiso 1 1 calc R U
H75B H 0.4768 0.9150 0.2807 0.054 Uiso 1 1 calc R U
H75C H 0.3933 0.9194 0.2381 0.054 Uiso 1 1 calc R U
C77 C 0.4542(2) 0.52794(12) 0.37882(12) 0.0196(5) Uani 1 1 d . .
C78 C 0.3639(2) 0.50726(13) 0.38389(12) 0.0209(5) Uani 1 1 d . .
C79 C 0.3525(2) 0.45180(13) 0.39844(13) 0.0258(6) Uani 1 1 d . .
H79 H 0.2917 0.4372 0.4021 0.031 Uiso 1 1 calc R U
C82 C 0.5315(2) 0.49398(13) 0.38673(13) 0.0251(6) Uani 1 1 d . .
C81 C 0.5165(3) 0.43872(13) 0.40178(14) 0.0282(6) Uani 1 1 d . .
H81 H 0.5681 0.4152 0.4081 0.034 Uiso 1 1 calc R U
C80 C 0.4275(3) 0.41762(13) 0.40767(13) 0.0272(7) Uani 1 1 d . .
C83 C 0.2805(2) 0.54381(14) 0.37488(16) 0.0303(7) Uani 1 1 d . .
H83A H 0.2246 0.5209 0.3733 0.045 Uiso 1 1 calc R U
H83B H 0.2875 0.5640 0.3405 0.045 Uiso 1 1 calc R U
H83C H 0.2751 0.5702 0.4051 0.045 Uiso 1 1 calc R U
C86 C 0.64513(19) 0.68129(13) 0.25003(12) 0.0200(5) Uani 1 1 d . .
C85 C 0.6286(2) 0.51634(16) 0.3805(2) 0.0395(9) Uani 1 1 d . .
H85A H 0.6731 0.4885 0.3932 0.059 Uiso 1 1 calc R U
H85B H 0.6352 0.5501 0.4024 0.059 Uiso 1 1 calc R U
H85C H 0.6404 0.5249 0.3421 0.059 Uiso 1 1 calc R U
C84 C 0.4123(3) 0.35790(14) 0.42400(16) 0.0366(9) Uani 1 1 d . .
H84A H 0.4598 0.3468 0.4503 0.055 Uiso 1 1 calc R U
H84B H 0.4161 0.3342 0.3916 0.055 Uiso 1 1 calc R U
H84C H 0.3510 0.3540 0.4407 0.055 Uiso 1 1 calc R U
C87 C 0.6825(2) 0.69340(14) 0.19790(12) 0.0231(6) Uani 1 1 d . .
C88 C 0.7051(2) 0.74834(14) 0.18644(13) 0.0252(6) Uani 1 1 d . .
H88 H 0.7284 0.7573 0.1513 0.030 Uiso 1 1 calc R U
C89 C 0.6946(2) 0.79033(14) 0.22457(13) 0.0250(6) Uani 1 1 d . .
C90 C 0.6619(2) 0.77689(13) 0.27621(13) 0.0229(6) Uani 1 1 d . .
H90 H 0.6569 0.8051 0.3031 0.027 Uiso 1 1 calc R U
C91 C 0.63624(19) 0.72273(13) 0.28942(12) 0.0197(5) Uani 1 1 d . .
C92 C 0.6959(2) 0.64974(16) 0.15427(14) 0.0301(7) Uani 1 1 d . .
H92A H 0.7069 0.6678 0.1190 0.045 Uiso 1 1 calc R U
H92B H 0.6404 0.6266 0.1519 0.045 Uiso 1 1 calc R U
H92C H 0.7493 0.6266 0.1636 0.045 Uiso 1 1 calc R U
C93 C 0.7180(3) 0.84971(15) 0.21080(16) 0.0350(8) Uani 1 1 d . .
H93A H 0.7545 0.8659 0.2405 0.053 Uiso 1 1 calc R U
H93B H 0.6608 0.8709 0.2061 0.053 Uiso 1 1 calc R U
H93C H 0.7539 0.8508 0.1769 0.053 Uiso 1 1 calc R U
C94 C 0.6034(2) 0.70999(13) 0.34640(12) 0.0221(6) Uani 1 1 d . .
H94A H 0.6161 0.7417 0.3702 0.033 Uiso 1 1 calc R U
H94B H 0.6360 0.6773 0.3602 0.033 Uiso 1 1 calc R U
H94C H 0.5367 0.7027 0.3458 0.033 Uiso 1 1 calc R U
C95 C 0.4434(3) 0.54063(14) 0.24359(14) 0.0301(7) Uani 1 1 d . .
H95A H 0.4867 0.5105 0.2537 0.036 Uiso 1 1 calc R U
H95B H 0.3808 0.5293 0.2556 0.036 Uiso 1 1 calc R U
C96 C 0.4429(4) 0.54590(18) 0.18164(16) 0.0502(12) Uani 1 1 d . .
H96A H 0.4290 0.5098 0.1653 0.075 Uiso 1 1 calc R U
H96B H 0.5038 0.5585 0.1691 0.075 Uiso 1 1 calc R U
H96C H 0.3957 0.5728 0.1706 0.075 Uiso 1 1 calc R U

loop_
_atom_site_aniso_label
_atom_site_aniso_U_11
_atom_site_aniso_U_22
_atom_site_aniso_U_33
_atom_site_aniso_U_23
_atom_site_aniso_U_13
_atom_site_aniso_U_12
Ge1 0.01459(12) 0.01457(12) 0.02828(14) -0.00136(12) 0.00123(10) -0.00238(11)
C1 0.0177(12) 0.0233(14) 0.0176(12) 0.0018(10) 0.0000(9) -0.0009(10)
O1 0.0220(11) 0.0290(12) 0.0462(15) 0.0038(11) -0.0094(10) -0.0071(9)
Ge2 0.02398(14) 0.01382(13) 0.02808(14) -0.00430(12) 0.00513(11) -0.00114(13)
C2 0.0189(13) 0.0211(14) 0.0380(16) 0.0096(12) -0.0018(12) -0.0061(11)
O2 0.0608(17) 0.0318(13) 0.0389(14) 0.0117(12) -0.0143(12) -0.0194(13)
Ge3 0.01575(12) 0.01219(12) 0.02079(12) -0.00110(11) 0.00024(9) 0.00070(12)
C3 0.0179(12) 0.0201(13) 0.0148(11) -0.0022(9) 0.0018(9) -0.0030(10)
O3 0.0180(9) 0.0270(11) 0.0390(12) 0.0049(11) -0.0002(8) 0.0021(9)
O4 0.0242(12) 0.0302(13) 0.0516(16) 0.0066(12) 0.0132(11) 0.0083(10)
C4 0.0119(11) 0.0237(14) 0.0180(12) -0.0015(10) -0.0023(9) 0.0008(10)
O5 0.0468(18) 0.059(2) 0.115(3) 0.053(2) -0.050(2) -0.0364(16)
C5 0.0154(11) 0.0233(14) 0.0191(12) -0.0009(10) -0.0032(10) 0.0011(10)
O6 0.080(2) 0.0257(13) 0.0321(13) 0.0016(10) 0.0087(14) 0.0159(14)
C6 0.0226(13) 0.0223(14) 0.0260(14) 0.0019(11) -0.0056(11) 0.0004(11)
O7 0.0154(10) 0.0243(11) 0.0447(14) 0.0040(10) -0.0034(9) -0.0020(8)
C7 0.0223(14) 0.0206(14) 0.0368(17) -0.0049(12) -0.0087(12) 0.0037(11)
O8 0.0419(13) 0.0171(10) 0.0266(10) -0.0004(8) 0.0073(10) -0.0031(9)
C8 0.0202(13) 0.0313(16) 0.0264(14) -0.0103(12) -0.0018(11) 0.0065(12)
O9 0.0274(12) 0.0282(13) 0.0578(17) 0.0065(12) 0.0132(12) 0.0112(10)
C9 0.0152(12) 0.0297(15) 0.0195(13) -0.0016(11) -0.0017(10) 0.0028(11)
C10 0.0259(15) 0.0322(16) 0.0166(12) -0.0017(11) 0.0007(11) -0.0012(12)
C12 0.0282(16) 0.041(2) 0.0193(13) -0.0023(13) 0.0053(12) 0.0045(14)
C11 0.046(2) 0.0223(16) 0.055(2) -0.0073(17) -0.0108(17) 0.0059(17)
C13 0.0213(14) 0.0230(14) 0.0275(14) 0.0074(11) -0.0006(11) -0.0050(11)
C14 0.0208(13) 0.0252(14) 0.0274(14) 0.0065(12) -0.0017(12) -0.0036(11)
C15 0.0270(15) 0.0260(15) 0.0257(15) 0.0060(12) -0.0007(12) 0.0003(12)
C16 0.0315(15) 0.0240(14) 0.0181(12) 0.0025(10) -0.0015(11) -0.0071(12)
C17 0.0237(14) 0.0245(14) 0.0253(14) 0.0018(12) 0.0036(11) -0.0081(11)
C18 0.0213(14) 0.0235(15) 0.0294(16) 0.0034(12) -0.0003(11) -0.0051(11)
C19 0.0194(14) 0.0383(19) 0.049(2) 0.0107(17) -0.0018(15) -0.0048(13)
C20 0.045(2) 0.0252(16) 0.0262(15) 0.0069(12) -0.0048(14) -0.0104(14)
C22 0.0127(11) 0.0190(13) 0.0180(12) -0.0013(10) 0.0002(9) -0.0037(9)
C21 0.0192(15) 0.0306(18) 0.072(3) 0.0128(18) -0.0019(16) -0.0042(13)
C23 0.0154(11) 0.0209(13) 0.0194(12) 0.0010(10) 0.0007(10) -0.0027(9)
C24 0.0220(13) 0.0189(13) 0.0232(13) -0.0003(10) -0.0007(10) -0.0010(10)
C25 0.0210(13) 0.0236(15) 0.0258(14) 0.0054(12) -0.0022(11) -0.0039(11)
C26 0.0213(13) 0.0296(16) 0.0172(12) 0.0042(11) -0.0009(10) -0.0071(12)
C27 0.0154(12) 0.0266(15) 0.0170(12) -0.0017(10) -0.0003(9) -0.0042(10)
C28 0.0266(14) 0.0225(14) 0.0194(13) -0.0013(11) 0.0037(11) -0.0020(11)
C29 0.044(2) 0.0259(17) 0.0374(19) 0.0119(14) -0.0030(16) -0.0055(15)
C31 0.0278(16) 0.0302(19) 0.067(3) -0.0209(17) -0.0030(17) -0.0040(15)
C30 0.0293(16) 0.0340(18) 0.0203(13) -0.0031(12) 0.0053(12) -0.0041(13)
C32 0.047(2) 0.041(2) 0.060(3) -0.016(2) 0.005(2) -0.0006(19)
C33 0.0217(13) 0.0198(14) 0.0211(13) -0.0004(11) 0.0044(11) 0.0016(10)
C34 0.0257(15) 0.0369(19) 0.0239(14) 0.0079(13) -0.0067(12) -0.0122(13)
C35 0.0299(16) 0.0202(14) 0.0348(16) 0.0061(12) 0.0090(13) 0.0060(12)
C36 0.0123(11) 0.0168(12) 0.0192(12) 0.0000(10) 0.0027(9) -0.0007(9)
C37 0.0127(11) 0.0232(13) 0.0163(11) -0.0016(10) 0.0019(9) -0.0022(9)
C38 0.0172(12) 0.0242(13) 0.0189(11) 0.0031(10) 0.0002(10) -0.0002(10)
C39 0.0182(12) 0.0194(13) 0.0245(14) 0.0012(11) 0.0030(10) -0.0020(10)
C40 0.0173(12) 0.0244(15) 0.0211(13) -0.0044(11) 0.0014(10) -0.0042(10)
C41 0.0138(11) 0.0247(14) 0.0159(11) 0.0006(10) 0.0012(9) -0.0021(10)
C42 0.0218(13) 0.0296(15) 0.0180(12) -0.0029(11) 0.0007(11) -0.0024(12)
C44 0.0220(14) 0.0381(18) 0.0180(13) 0.0035(12) -0.0014(11) -0.0032(13)
C43 0.0365(17) 0.0210(15) 0.0394(17) -0.0007(14) 0.0018(13) -0.0003(15)
C45 0.0133(12) 0.0381(18) 0.0184(13) 0.0043(12) -0.0004(10) -0.0062(11)
C46 0.0135(12) 0.0360(17) 0.0187(12) -0.0004(11) 0.0004(9) -0.0025(11)
C47 0.0150(12) 0.0377(18) 0.0184(12) 0.0020(12) 0.0008(10) 0.0005(11)
C48 0.0149(12) 0.0333(16) 0.0288(15) 0.0002(13) 0.0012(11) 0.0018(11)
C49 0.0140(12) 0.0390(19) 0.0248(14) -0.0064(12) -0.0009(10) 0.0022(12)
C50 0.0121(11) 0.0430(19) 0.0168(12) 0.0005(12) 0.0005(10) -0.0022(11)
C51 0.0230(14) 0.0347(18) 0.0231(14) -0.0017(12) -0.0030(11) -0.0048(12)
C54 0.0213(14) 0.0188(13) 0.0304(14) 0.0057(11) 0.0039(11) 0.0064(11)
C53 0.0183(14) 0.055(2) 0.0172(13) 0.0000(14) -0.0011(10) -0.0033(14)
C52 0.0334(18) 0.036(2) 0.041(2) 0.0015(16) -0.0025(15) 0.0039(15)
C55 0.0219(14) 0.0261(16) 0.0363(17) 0.0075(13) 0.0022(12) 0.0034(12)
C56 0.0293(16) 0.0219(14) 0.0297(15) 0.0068(12) 0.0004(12) -0.0010(12)
C57 0.0364(17) 0.0188(14) 0.0196(13) 0.0028(10) -0.0007(12) 0.0064(12)
C58 0.0259(15) 0.0268(16) 0.0255(15) -0.0023(12) -0.0019(12) 0.0110(12)
C59 0.0192(13) 0.0243(15) 0.0343(16) -0.0011(13) 0.0007(12) 0.0039(11)
C60 0.0233(17) 0.044(2) 0.073(3) 0.021(2) 0.0079(18) 0.0089(16)
C61 0.061(3) 0.0253(17) 0.0256(16) 0.0066(13) 0.0047(16) 0.0166(17)
C63 0.063(3) 0.0230(16) 0.0385(19) -0.0087(14) 0.0059(19) 0.0032(17)
C62 0.0242(17) 0.039(2) 0.065(3) -0.0050(19) 0.0086(17) -0.0031(15)
C64 0.208(9) 0.038(3) 0.032(2) -0.0082(18) -0.011(4) 0.029(4)
C65 0.0189(12) 0.0181(13) 0.0153(11) 0.0009(9) -0.0009(9) 0.0006(10)
C66 0.0174(12) 0.0154(11) 0.0240(12) 0.0015(9) 0.0000(10) -0.0017(10)
C67 0.0164(12) 0.0265(15) 0.0259(14) 0.0040(11) 0.0037(10) 0.0033(10)
C68 0.0128(11) 0.0165(12) 0.0173(11) 0.0030(9) -0.0012(9) 0.0006(9)
C69 0.0141(11) 0.0201(13) 0.0171(12) 0.0008(10) -0.0017(9) 0.0022(9)
C70 0.0191(12) 0.0175(13) 0.0227(13) -0.0013(10) -0.0031(10) 0.0013(10)
C71 0.0200(13) 0.0172(13) 0.0306(15) 0.0049(11) -0.0033(11) -0.0001(10)
C72 0.0195(13) 0.0248(14) 0.0233(13) 0.0084(11) -0.0009(10) 0.0011(11)
C73 0.0134(11) 0.0229(13) 0.0170(11) 0.0024(10) -0.0016(9) 0.0023(10)
C74 0.0208(13) 0.0272(15) 0.0160(12) 0.0013(10) 0.0007(10) 0.0036(11)
C76 0.0205(13) 0.0297(16) 0.0189(12) 0.0004(11) 0.0009(10) 0.0035(11)
C75 0.0401(19) 0.0197(15) 0.0472(19) 0.0075(14) 0.0027(15) -0.0039(14)
C77 0.0213(13) 0.0158(12) 0.0218(12) 0.0027(10) -0.0003(10) -0.0037(10)
C78 0.0219(13) 0.0180(13) 0.0228(13) -0.0012(10) 0.0017(11) -0.0041(10)
C79 0.0315(16) 0.0225(15) 0.0235(14) 0.0003(11) 0.0042(12) -0.0094(12)
C82 0.0237(13) 0.0192(14) 0.0324(15) 0.0025(11) -0.0033(12) -0.0016(12)
C81 0.0354(18) 0.0188(14) 0.0305(15) 0.0040(12) -0.0051(13) 0.0026(12)
C80 0.0456(19) 0.0155(13) 0.0206(14) 0.0015(11) 0.0009(13) -0.0047(13)
C83 0.0210(14) 0.0263(16) 0.0435(19) -0.0026(14) 0.0026(14) -0.0026(12)
C86 0.0112(11) 0.0242(14) 0.0246(13) 0.0041(11) 0.0004(10) 0.0018(10)
C85 0.0222(16) 0.0287(19) 0.068(3) 0.0080(18) -0.0056(17) 0.0023(13)
C84 0.057(2) 0.0190(15) 0.0336(18) 0.0078(13) 0.0042(17) -0.0039(15)
C87 0.0129(12) 0.0339(17) 0.0224(13) 0.0049(12) -0.0001(10) 0.0031(11)
C88 0.0154(12) 0.0362(18) 0.0241(14) 0.0104(12) -0.0004(10) -0.0012(12)
C89 0.0169(12) 0.0268(16) 0.0312(16) 0.0088(12) -0.0026(11) -0.0015(11)
C90 0.0152(12) 0.0258(15) 0.0277(14) 0.0026(12) -0.0026(10) -0.0013(11)
C91 0.0118(11) 0.0257(14) 0.0214(13) 0.0049(11) -0.0021(10) -0.0001(10)
C92 0.0242(15) 0.0401(19) 0.0260(15) -0.0012(14) 0.0036(12) 0.0024(14)
C93 0.0335(18) 0.0281(17) 0.043(2) 0.0143(15) 0.0005(15) -0.0025(14)
C94 0.0172(12) 0.0275(15) 0.0215(13) 0.0028(11) 0.0004(10) -0.0001(11)
C95 0.0364(18) 0.0197(15) 0.0341(17) -0.0063(12) 0.0008(14) -0.0018(13)
C96 0.088(4) 0.034(2) 0.0286(18) -0.0135(15) -0.006(2) -0.011(2)

loop_
_atom_type_symbol
_atom_type_description
_atom_type_scat_dispersion_real
_atom_type_scat_dispersion_imag
_atom_type_scat_source
C C 0.0033 0.0016 'International Tables Vol C Tables 4.2.6.8 and 6.1.1.4'
H H 0.0000 0.0000 'International Tables Vol C Tables 4.2.6.8 and 6.1.1.4'
Ge Ge 0.1547 1.8001 'International Tables Vol C Tables 4.2.6.8 and 6.1.1.4'
O O 0.0106 0.0060 'International Tables Vol C Tables 4.2.6.8 and 6.1.1.4'

loop_
_geom_angle_atom_site_label_1
_geom_angle_atom_site_label_2
_geom_angle_atom_site_label_3
_geom_angle
C31 Ge1 C2 113.48(17)
C31 Ge1 C3 108.48(14)
C2 Ge1 C3 103.25(12)
C31 Ge1 C1 102.98(15)
C2 Ge1 C1 110.96(12)
C3 Ge1 C1 118.05(12)
O1 C1 C4 121.0(3)
O1 C1 Ge1 113.9(2)
C4 C1 Ge1 125.1(2)
C63 Ge2 C33 107.37(16)
C63 Ge2 C34 107.52(18)
C33 Ge2 C34 117.98(13)
C63 Ge2 C35 105.52(15)
C33 Ge2 C35 107.45(13)
C34 Ge2 C35 110.28(14)
O2 C2 C13 120.2(3)
O2 C2 Ge1 118.2(2)
C13 C2 Ge1 121.6(2)
C95 Ge3 C67 105.74(15)
C95 Ge3 C65 108.26(14)
C67 Ge3 C65 119.53(12)
C95 Ge3 C66 106.44(13)
C67 Ge3 C66 112.62(12)
C65 Ge3 C66 103.58(11)
O3 C3 C22 123.5(3)
O3 C3 Ge1 116.0(2)
C22 C3 Ge1 120.3(2)
C5 C4 C9 120.9(3)
C5 C4 C1 119.3(2)
C9 C4 C1 119.8(3)
C4 C5 C6 118.4(3)
C4 C5 C10 121.3(3)
C6 C5 C10 120.3(3)
C7 C6 C5 121.9(3)
C7 C6 H6 119.0
C5 C6 H6 119.0
C6 C7 C8 118.3(3)
C6 C7 C11 121.0(3)
C8 C7 C11 120.7(3)
C9 C8 C7 121.6(3)
C9 C8 H8 119.2
C7 C8 H8 119.2
C8 C9 C4 118.8(3)
C8 C9 C12 120.7(3)
C4 C9 C12 120.4(3)
C5 C10 H10A 109.5
C5 C10 H10B 109.5
H10A C10 H10B 109.5
C5 C10 H10C 109.5
H10A C10 H10C 109.5
H10B C10 H10C 109.5
C9 C12 H12A 109.5
C9 C12 H12B 109.5
H12A C12 H12B 109.5
C9 C12 H12C 109.5
H12A C12 H12C 109.5
H12B C12 H12C 109.5
C7 C11 H11A 109.5
C7 C11 H11B 109.5
H11A C11 H11B 109.5
C7 C11 H11C 109.5
H11A C11 H11C 109.5
H11B C11 H11C 109.5
C18 C13 C14 121.2(3)
C18 C13 C2 119.5(3)
C14 C13 C2 119.0(3)
C15 C14 C13 118.1(3)
C15 C14 C19 120.3(3)
C13 C14 C19 121.6(3)
C16 C15 C14 121.9(3)
C16 C15 H15 119.1
C14 C15 H15 119.1
C15 C16 C17 118.5(3)
C15 C16 C20 121.7(3)
C17 C16 C20 119.8(3)
C18 C17 C16 121.7(3)
C18 C17 H17 119.2
C16 C17 H17 119.2
C17 C18 C13 118.6(3)
C17 C18 C21 120.1(3)
C13 C18 C21 121.3(3)
C14 C19 H19A 109.5
C14 C19 H19B 109.5
H19A C19 H19B 109.5
C14 C19 H19C 109.5
H19A C19 H19C 109.5
H19B C19 H19C 109.5
C16 C20 H20A 109.5
C16 C20 H20B 109.5
H20A C20 H20B 109.5
C16 C20 H20C 109.5
H20A C20 H20C 109.5
H20B C20 H20C 109.5
C27 C22 C23 121.0(3)
C27 C22 C3 119.5(3)
C23 C22 C3 119.4(2)
C18 C21 H21A 109.5
C18 C21 H21B 109.5
H21A C21 H21B 109.5
C18 C21 H21C 109.5
H21A C21 H21C 109.5
H21B C21 H21C 109.5
C24 C23 C22 118.6(3)
C24 C23 C28 120.0(3)
C22 C23 C28 121.2(3)
C25 C24 C23 121.5(3)
C25 C24 H24 119.3
C23 C24 H24 119.3
C26 C25 C24 118.7(3)
C26 C25 C29 121.3(3)
C24 C25 C29 120.0(3)
C25 C26 C27 122.0(3)
C25 C26 H26 119.0
C27 C26 H26 119.0
C26 C27 C22 118.2(3)
C26 C27 C30 120.4(3)
C22 C27 C30 121.4(3)
C23 C28 H28A 109.5
C23 C28 H28B 109.5
H28A C28 H28B 109.5
C23 C28 H28C 109.5
H28A C28 H28C 109.5
H28B C28 H28C 109.5
C25 C29 H29A 109.5
C25 C29 H29B 109.5
H29A C29 H29B 109.5
C25 C29 H29C 109.5
H29A C29 H29C 109.5
H29B C29 H29C 109.5
C32 C31 Ge1 116.3(3)
C32 C31 H31A 108.2
Ge1 C31 H31A 108.2
C32 C31 H31B 108.2
Ge1 C31 H31B 108.2
H31A C31 H31B 107.4
C27 C30 H30A 109.5
C27 C30 H30B 109.5
H30A C30 H30B 109.5
C27 C30 H30C 109.5
H30A C30 H30C 109.5
H30B C30 H30C 109.5
C31 C32 H32A 109.5
C31 C32 H32B 109.5
H32A C32 H32B 109.5
C31 C32 H32C 109.5
H32A C32 H32C 109.5
H32B C32 H32C 109.5
O4 C33 C36 122.2(3)
O4 C33 Ge2 115.5(2)
C36 C33 Ge2 122.3(2)
O5 C34 C45 123.1(3)
O5 C34 Ge2 112.7(3)
C45 C34 Ge2 124.0(2)
O6 C35 C54 121.1(3)
O6 C35 Ge2 122.2(2)
C54 C35 Ge2 116.6(2)
C41 C36 C37 121.0(3)
C41 C36 C33 119.7(3)
C37 C36 C33 119.3(3)
C38 C37 C36 118.1(3)
C38 C37 C42 120.3(3)
C36 C37 C42 121.6(3)
C39 C38 C37 122.0(3)
C39 C38 H38 119.0
C37 C38 H38 119.0
C40 C39 C38 118.4(3)
C40 C39 C43 121.1(3)
C38 C39 C43 120.6(3)
C39 C40 C41 121.8(3)
C39 C40 H40 119.1
C41 C40 H40 119.1
C40 C41 C36 118.8(3)
C40 C41 C44 119.8(3)
C36 C41 C44 121.5(3)
C37 C42 H42A 109.5
C37 C42 H42B 109.5
H42A C42 H42B 109.5
C37 C42 H42C 109.5
H42A C42 H42C 109.5
H42B C42 H42C 109.5
C41 C44 H44A 109.5
C41 C44 H44B 109.5
H44A C44 H44B 109.5
C41 C44 H44C 109.5
H44A C44 H44C 109.5
H44B C44 H44C 109.5
C39 C43 H43A 109.5
C39 C43 H43B 109.5
H43A C43 H43B 109.5
C39 C43 H43C 109.5
H43A C43 H43C 109.5
H43B C43 H43C 109.5
C50 C45 C46 120.4(3)
C50 C45 C34 120.2(3)
C46 C45 C34 119.4(3)
C47 C46 C45 118.1(3)
C47 C46 C51 119.4(3)
C45 C46 C51 122.4(3)
C48 C47 C46 122.0(3)
C48 C47 H47 119.0
C46 C47 H47 119.0
C47 C48 C49 118.1(3)
C47 C48 C52 120.9(3)
C49 C48 C52 121.0(3)
C50 C49 C48 122.2(3)
C50 C49 H49 118.9
C48 C49 H49 118.9
C49 C50 C45 119.0(3)
C49 C50 C53 120.2(3)
C45 C50 C53 120.8(3)
C46 C51 H51A 109.5
C46 C51 H51B 109.5
H51A C51 H51B 109.5
C46 C51 H51C 109.5
H51A C51 H51C 109.5
H51B C51 H51C 109.5
C59 C54 C55 121.3(3)
C59 C54 C35 119.1(3)
C55 C54 C35 119.6(3)
C50 C53 H53A 109.5
C50 C53 H53B 109.5
H53A C53 H53B 109.5
C50 C53 H53C 109.5
H53A C53 H53C 109.5
H53B C53 H53C 109.5
C48 C52 H52A 109.5
C48 C52 H52B 109.5
H52A C52 H52B 109.5
C48 C52 H52C 109.5
H52A C52 H52C 109.5
H52B C52 H52C 109.5
C56 C55 C54 118.2(3)
C56 C55 C60 120.1(3)
C54 C55 C60 121.7(3)
C55 C56 C57 121.6(3)
C55 C56 H56 119.2
C57 C56 H56 119.2
C58 C57 C56 119.0(3)
C58 C57 C61 120.3(3)
C56 C57 C61 120.7(3)
C57 C58 C59 121.6(3)
C57 C58 H58 119.2
C59 C58 H58 119.2
C58 C59 C54 118.4(3)
C58 C59 C62 120.3(3)
C54 C59 C62 121.3(3)
C55 C60 H60A 109.5
C55 C60 H60B 109.5
H60A C60 H60B 109.5
C55 C60 H60C 109.5
H60A C60 H60C 109.5
H60B C60 H60C 109.5
C57 C61 H61A 109.5
C57 C61 H61B 109.5
H61A C61 H61B 109.5
C57 C61 H61C 109.5
H61A C61 H61C 109.5
H61B C61 H61C 109.5
C64 C63 Ge2 113.9(3)
C64 C63 H63A 108.8
Ge2 C63 H63A 108.8
C64 C63 H63B 108.8
Ge2 C63 H63B 108.8
H63A C63 H63B 107.7
C59 C62 H62A 109.5
C59 C62 H62B 109.5
H62A C62 H62B 109.5
C59 C62 H62C 109.5
H62A C62 H62C 109.5
H62B C62 H62C 109.5
C63 C64 H64A 109.5
C63 C64 H64B 109.5
H64A C64 H64B 109.5
C63 C64 H64C 109.5
H64A C64 H64C 109.5
H64B C64 H64C 109.5
O7 C65 C68 121.6(3)
O7 C65 Ge3 114.7(2)
C68 C65 Ge3 123.65(19)
O8 C66 C77 121.2(3)
O8 C66 Ge3 121.7(2)
C77 C66 Ge3 117.0(2)
O9 C67 C86 123.0(3)
O9 C67 Ge3 113.1(2)
C86 C67 Ge3 123.4(2)
C69 C68 C73 121.2(3)
C69 C68 C65 119.6(2)
C73 C68 C65 119.3(2)
C70 C69 C68 118.0(3)
C70 C69 C74 119.7(3)
C68 C69 C74 122.3(3)
C71 C70 C69 121.9(3)
C71 C70 H70 119.0
C69 C70 H70 119.0
C72 C71 C70 118.6(3)
C72 C71 C75 121.2(3)
C70 C71 C75 120.1(3)
C71 C72 C73 121.8(3)
C71 C72 H72 119.1
C73 C72 H72 119.1
C72 C73 C68 118.5(3)
C72 C73 C76 120.6(3)
C68 C73 C76 120.8(3)
C69 C74 H74A 109.5
C69 C74 H74B 109.5
H74A C74 H74B 109.5
C69 C74 H74C 109.5
H74A C74 H74C 109.5
H74B C74 H74C 109.5
C73 C76 H76A 109.5
C73 C76 H76B 109.5
H76A C76 H76B 109.5
C73 C76 H76C 109.5
H76A C76 H76C 109.5
H76B C76 H76C 109.5
C71 C75 H75A 109.5
C71 C75 H75B 109.5
H75A C75 H75B 109.5
C71 C75 H75C 109.5
H75A C75 H75C 109.5
H75B C75 H75C 109.5
C82 C77 C78 121.4(3)
C82 C77 C66 120.0(3)
C78 C77 C66 118.6(3)
C79 C78 C77 118.4(3)
C79 C78 C83 120.2(3)
C77 C78 C83 121.4(3)
C80 C79 C78 121.4(3)
C80 C79 H79 119.3
C78 C79 H79 119.3
C77 C82 C81 118.1(3)
C77 C82 C85 121.2(3)
C81 C82 C85 120.7(3)
C80 C81 C82 121.3(3)
C80 C81 H81 119.3
C82 C81 H81 119.3
C79 C80 C81 119.3(3)
C79 C80 C84 119.9(3)
C81 C80 C84 120.8(3)
C78 C83 H83A 109.5
C78 C83 H83B 109.5
H83A C83 H83B 109.5
C78 C83 H83C 109.5
H83A C83 H83C 109.5
H83B C83 H83C 109.5
C91 C86 C87 120.7(3)
C91 C86 C67 120.0(3)
C87 C86 C67 119.2(3)
C82 C85 H85A 109.5
C82 C85 H85B 109.5
H85A C85 H85B 109.5
C82 C85 H85C 109.5
H85A C85 H85C 109.5
H85B C85 H85C 109.5
C80 C84 H84A 109.5
C80 C84 H84B 109.5
H84A C84 H84B 109.5
C80 C84 H84C 109.5
H84A C84 H84C 109.5
H84B C84 H84C 109.5
C88 C87 C86 117.8(3)
C88 C87 C92 119.3(3)
C86 C87 C92 122.8(3)
C89 C88 C87 122.3(3)
C89 C88 H88 118.9
C87 C88 H88 118.9
C88 C89 C90 118.7(3)
C88 C89 C93 121.2(3)
C90 C89 C93 120.1(3)
C89 C90 C91 121.3(3)
C89 C90 H90 119.3
C91 C90 H90 119.3
C86 C91 C90 119.1(3)
C86 C91 C94 121.6(3)
C90 C91 C94 119.3(3)
C87 C92 H92A 109.5
C87 C92 H92B 109.5
H92A C92 H92B 109.5
C87 C92 H92C 109.5
H92A C92 H92C 109.5
H92B C92 H92C 109.5
C89 C93 H93A 109.5
C89 C93 H93B 109.5
H93A C93 H93B 109.5
C89 C93 H93C 109.5
H93A C93 H93C 109.5
H93B C93 H93C 109.5
C91 C94 H94A 109.5
C91 C94 H94B 109.5
H94A C94 H94B 109.5
C91 C94 H94C 109.5
H94A C94 H94C 109.5
H94B C94 H94C 109.5
C96 C95 Ge3 115.9(3)
C96 C95 H95A 108.3
Ge3 C95 H95A 108.3
C96 C95 H95B 108.3
Ge3 C95 H95B 108.3
H95A C95 H95B 107.4
C95 C96 H96A 109.5
C95 C96 H96B 109.5
H96A C96 H96B 109.5
C95 C96 H96C 109.5
H96A C96 H96C 109.5
H96B C96 H96C 109.5

loop_
_geom_bond_atom_site_label_1
_geom_bond_atom_site_label_2
_geom_bond_distance
Ge1 C31 1.973(4)
Ge1 C2 2.030(3)
Ge1 C3 2.031(3)
Ge1 C1 2.032(3)
C1 O1 1.216(4)
C1 C4 1.495(4)
Ge2 C63 1.958(3)
Ge2 C33 2.030(3)
Ge2 C34 2.033(4)
Ge2 C35 2.044(3)
C2 O2 1.213(4)
C2 C13 1.503(4)
Ge3 C95 1.956(3)
Ge3 C67 2.027(3)
Ge3 C65 2.028(3)
Ge3 C66 2.035(3)
C3 O3 1.214(4)
C3 C22 1.496(4)
O4 C33 1.214(4)
C4 C5 1.400(4)
C4 C9 1.404(4)
O5 C34 1.213(4)
C5 C6 1.401(4)
C5 C10 1.505(4)
O6 C35 1.217(4)
C6 C7 1.388(5)
C6 H6 0.9500
O7 C65 1.218(4)
C7 C8 1.398(5)
C7 C11 1.513(5)
O8 C66 1.210(3)
C8 C9 1.389(5)
C8 H8 0.9500
O9 C67 1.220(4)
C9 C12 1.504(4)
C10 H10A 0.9800
C10 H10B 0.9800
C10 H10C 0.9800
C12 H12A 0.9800
C12 H12B 0.9800
C12 H12C 0.9800
C11 H11A 0.9800
C11 H11B 0.9800
C11 H11C 0.9800
C13 C18 1.395(4)
C13 C14 1.406(4)
C14 C15 1.400(4)
C14 C19 1.513(4)
C15 C16 1.386(5)
C15 H15 0.9500
C16 C17 1.396(5)
C16 C20 1.505(4)
C17 C18 1.394(4)
C17 H17 0.9500
C18 C21 1.508(5)
C19 H19A 0.9800
C19 H19B 0.9800
C19 H19C 0.9800
C20 H20A 0.9800
C20 H20B 0.9800
C20 H20C 0.9800
C22 C27 1.402(4)
C22 C23 1.403(4)
C21 H21A 0.9800
C21 H21B 0.9800
C21 H21C 0.9800
C23 C24 1.395(4)
C23 C28 1.503(4)
C24 C25 1.390(4)
C24 H24 0.9500
C25 C26 1.387(5)
C25 C29 1.519(4)
C26 C27 1.396(4)
C26 H26 0.9500
C27 C30 1.510(4)
C28 H28A 0.9800
C28 H28B 0.9800
C28 H28C 0.9800
C29 H29A 0.9800
C29 H29B 0.9800
C29 H29C 0.9800
C31 C32 1.507(6)
C31 H31A 0.9900
C31 H31B 0.9900
C30 H30A 0.9800
C30 H30B 0.9800
C30 H30C 0.9800
C32 H32A 0.9800
C32 H32B 0.9800
C32 H32C 0.9800
C33 C36 1.500(4)
C34 C45 1.498(5)
C35 C54 1.506(4)
C36 C41 1.398(4)
C36 C37 1.406(4)
C37 C38 1.394(4)
C37 C42 1.508(4)
C38 C39 1.394(4)
C38 H38 0.9500
C39 C40 1.387(4)
C39 C43 1.510(5)
C40 C41 1.391(4)
C40 H40 0.9500
C41 C44 1.516(4)
C42 H42A 0.9800
C42 H42B 0.9800
C42 H42C 0.9800
C44 H44A 0.9800
C44 H44B 0.9800
C44 H44C 0.9800
C43 H43A 0.9800
C43 H43B 0.9800
C43 H43C 0.9800
C45 C50 1.400(5)
C45 C46 1.417(4)
C46 C47 1.397(5)
C46 C51 1.506(4)
C47 C48 1.391(5)
C47 H47 0.9500
C48 C49 1.391(4)
C48 C52 1.507(5)
C49 C50 1.381(5)
C49 H49 0.9500
C50 C53 1.512(4)
C51 H51A 0.9800
C51 H51B 0.9800
C51 H51C 0.9800
C54 C59 1.399(4)
C54 C55 1.408(5)
C53 H53A 0.9800
C53 H53B 0.9800
C53 H53C 0.9800
C52 H52A 0.9800
C52 H52B 0.9800
C52 H52C 0.9800
C55 C56 1.391(5)
C55 C60 1.503(5)
C56 C57 1.392(5)
C56 H56 0.9500
C57 C58 1.387(5)
C57 C61 1.514(4)
C58 C59 1.394(5)
C58 H58 0.9500
C59 C62 1.514(5)
C60 H60A 0.9800
C60 H60B 0.9800
C60 H60C 0.9800
C61 H61A 0.9800
C61 H61B 0.9800
C61 H61C 0.9800
C63 C64 1.473(6)
C63 H63A 0.9900
C63 H63B 0.9900
C62 H62A 0.9800
C62 H62B 0.9800
C62 H62C 0.9800
C64 H64A 0.9800
C64 H64B 0.9800
C64 H64C 0.9800
C65 C68 1.501(4)
C66 C77 1.507(4)
C67 C86 1.497(4)
C68 C69 1.403(4)
C68 C73 1.408(4)
C69 C70 1.397(4)
C69 C74 1.506(4)
C70 C71 1.393(4)
C70 H70 0.9500
C71 C72 1.387(4)
C71 C75 1.511(4)
C72 C73 1.391(4)
C72 H72 0.9500
C73 C76 1.506(4)
C74 H74A 0.9800
C74 H74B 0.9800
C74 H74C 0.9800
C76 H76A 0.9800
C76 H76B 0.9800
C76 H76C 0.9800
C75 H75A 0.9800
C75 H75B 0.9800
C75 H75C 0.9800
C77 C82 1.400(4)
C77 C78 1.402(4)
C78 C79 1.396(4)
C78 C83 1.511(5)
C79 C80 1.382(5)
C79 H79 0.9500
C82 C81 1.401(4)
C82 C85 1.512(5)
C81 C80 1.390(5)
C81 H81 0.9500
C80 C84 1.513(4)
C83 H83A 0.9800
C83 H83B 0.9800
C83 H83C 0.9800
C86 C91 1.396(4)
C86 C87 1.417(4)
C85 H85A 0.9800
C85 H85B 0.9800
C85 H85C 0.9800
C84 H84A 0.9800
C84 H84B 0.9800
C84 H84C 0.9800
C87 C88 1.395(5)
C87 C92 1.514(5)
C88 C89 1.387(5)
C88 H88 0.9500
C89 C90 1.389(4)
C89 C93 1.512(5)
C90 C91 1.397(4)
C90 H90 0.9500
C91 C94 1.506(4)
C92 H92A 0.9800
C92 H92B 0.9800
C92 H92C 0.9800
C93 H93A 0.9800
C93 H93B 0.9800
C93 H93C 0.9800
C94 H94A 0.9800
C94 H94B 0.9800
C94 H94C 0.9800
C95 C96 1.523(5)
C95 H95A 0.9900
C95 H95B 0.9900
C96 H96A 0.9800
C96 H96B 0.9800
C96 H96C 0.9800
